data_7105177
loop_
_publ_author_name
'Ni, Ben-Bo'
'Wang, Chong'
'Wu, Huixian'
'Pei, Jian'
'Ma, Yuguo'

_publ_section_title
;
 Copper-free cycloaddition of azide and alkyne in crystalline state
 facilitated by arene-perfluoroarene interactions.
;
_journal_issue 5
_journal_name_full 'Chemical communications (Cambridge, England)'
_journal_page_first 782
_journal_page_last 784
_journal_paper_doi 10.1039/b912337g
_journal_volume 46
_journal_year 2010
_chemical_formula_sum 'C15 H6 F4 N4'
_chemical_formula_weight 318.24
_chemical_name_systematic
;
?
;
_space_group_IT_number 14
_symmetry_cell_setting monoclinic
_symmetry_space_group_name_Hall '-P 2ybc'
_symmetry_space_group_name_H-M 'P 1 21/c 1'
_atom_sites_solution_hydrogens geom
_atom_sites_solution_primary direct
_atom_sites_solution_secondary difmap
_audit_creation_method SHELXL-97
_cell_angle_alpha 90.00
_cell_angle_beta 92.57(3)
_cell_angle_gamma 90.00
_cell_formula_units_Z 4
_cell_length_a 6.1856(12)
_cell_length_b 7.2446(14)
_cell_length_c 29.281(6)
_cell_measurement_reflns_used 2358
_cell_measurement_temperature 113(2)
_cell_measurement_theta_max 27.113
_cell_measurement_theta_min 2.897
_cell_volume 1310.8(4)
_computing_cell_refinement crystalclear
_computing_data_collection crystalclear
_computing_data_reduction crystalclear
_computing_molecular_graphics 'Bruker SHELXTL'
_computing_publication_material 'Bruker SHELXTL'
_computing_structure_refinement 'SHELXL-97 (Sheldrick, 1997)'
_computing_structure_solution 'SHELXS-97 (Sheldrick, 1990)'
_diffrn_ambient_temperature 113(2)
_diffrn_measured_fraction_theta_full 0.999
_diffrn_measured_fraction_theta_max 0.999
_diffrn_measurement_device_type 'rigaku saturn'
_diffrn_measurement_method '\w scans'
_diffrn_radiation_monochromator confocal
_diffrn_radiation_source 'rotating anode'
_diffrn_radiation_type MoK\a
_diffrn_radiation_wavelength 0.71073
_diffrn_reflns_av_R_equivalents 0.0430
_diffrn_reflns_av_sigmaI/netI 0.0314
_diffrn_reflns_limit_h_max 7
_diffrn_reflns_limit_h_min -6
_diffrn_reflns_limit_k_max 8
_diffrn_reflns_limit_k_min -8
_diffrn_reflns_limit_l_max 34
_diffrn_reflns_limit_l_min -34
_diffrn_reflns_number 9472
_diffrn_reflns_theta_full 25.02
_diffrn_reflns_theta_max 25.02
_diffrn_reflns_theta_min 1.39
_diffrn_standards_decay_% 0
_diffrn_standards_interval_count 0
_diffrn_standards_interval_time 0
_diffrn_standards_number 0
_exptl_absorpt_coefficient_mu 0.141
_exptl_absorpt_correction_T_max 0.9861
_exptl_absorpt_correction_T_min 0.9751
_exptl_absorpt_correction_type multi-scan
_exptl_absorpt_process_details crystalclear
_exptl_crystal_density_diffrn 1.613
_exptl_crystal_density_method 'not measured'
_exptl_crystal_F_000 640
_exptl_crystal_size_max 0.18
_exptl_crystal_size_mid 0.12
_exptl_crystal_size_min 0.10
_refine_diff_density_max 0.209
_refine_diff_density_min -0.235
_refine_diff_density_rms 0.049
_refine_ls_extinction_method none
_refine_ls_goodness_of_fit_ref 1.076
_refine_ls_hydrogen_treatment constr
_refine_ls_matrix_type full
_refine_ls_number_parameters 208
_refine_ls_number_reflns 2317
_refine_ls_number_restraints 0
_refine_ls_restrained_S_all 1.076
_refine_ls_R_factor_all 0.0545
_refine_ls_R_factor_gt 0.0450
_refine_ls_shift/su_max 0.001
_refine_ls_shift/su_mean 0.000
_refine_ls_structure_factor_coef Fsqd
_refine_ls_weighting_details 'calc w=1/[\s^2^(Fo^2^)+(0.0709P)^2^+0.1539P] where P=(Fo^2^+2Fc^2^)/3'
_refine_ls_weighting_scheme calc
_refine_ls_wR_factor_gt 0.1170
_refine_ls_wR_factor_ref 0.1244
_reflns_number_gt 1968
_reflns_number_total 2317
_reflns_threshold_expression >2sigma(I)
_cod_data_source_file b912337g.txt
_cod_data_source_block r90115f
_cod_depositor_comments
;
The following automatic conversions were performed:
'_symmetry_cell_setting' value 'Monoclinic' changed to 'monoclinic'
according to '/home/saulius/struct/CIF-dictionaries/cif_core.dic'
dictionary named 'cif_core.dic' version 2.4.1 from
2010-06-29.

'_exptl_absorpt_correction_type' value 'MULTI-SCAN' changed
to 'multi-scan' according to
'/home/saulius/struct/CIF-dictionaries/cif_core.dic' dictionary named
'cif_core.dic' version 2.4.1 from
2010-06-29.

'_refine_ls_hydrogen_treatment' value 'CONSTR' changed to
'constr' according to '/home/saulius/struct/CIF-dictionaries/cif_core.dic'
dictionary named 'cif_core.dic' version 2.4.1 from 2010-06-29.

Automatic conversion script
Id: cif_fix_enum 1527 2010-12-29 10:47:43Z saulius 
;
_cod_original_sg_symbol_H-M P2(1)/c
_cod_database_code 7105177

loop_
_symmetry_equiv_pos_as_xyz
'x, y, z'
'-x, y+1/2, -z+1/2'
'-x, -y, -z'
'x, -y-1/2, z-1/2'

loop_
_atom_site_label
_atom_site_type_symbol
_atom_site_fract_x
_atom_site_fract_y
_atom_site_fract_z
_atom_site_U_iso_or_equiv
_atom_site_adp_type
_atom_site_occupancy
_atom_site_symmetry_multiplicity
_atom_site_calc_flag
_atom_site_refinement_flags
_atom_site_disorder_assembly
_atom_site_disorder_group
F1 F 0.98231(17) 0.54116(16) 0.30217(4) 0.0290(3) Uani 1 1 d . . .
F2 F 1.10399(17) 0.54625(16) 0.39079(4) 0.0294(3) Uani 1 1 d . . .
F3 F 0.44329(18) 0.26584(16) 0.42653(3) 0.0293(3) Uani 1 1 d . . .
F4 F 0.31940(17) 0.26381(15) 0.33829(3) 0.0260(3) Uani 1 1 d . . .
N1 N 0.8680(3) 0.4072(3) 0.45636(5) 0.0300(4) Uani 1 1 d . . .
N2 N 0.7488(3) 0.3713(3) 0.48857(6) 0.0340(5) Uani 1 1 d . . .
N3 N 0.6691(3) 0.3429(3) 0.52161(6) 0.0533(6) Uani 1 1 d . . .
N4 N 0.6068(3) 0.3880(2) 0.26939(5) 0.0235(4) Uani 1 1 d . . .
C1 C 0.6473(3) 0.4026(3) 0.31691(6) 0.0221(4) Uani 1 1 d . . .
C2 C 0.8469(3) 0.4710(3) 0.33265(6) 0.0225(4) Uani 1 1 d . . .
C3 C 0.9102(3) 0.4738(3) 0.37803(6) 0.0233(5) Uani 1 1 d . . .
C4 C 0.7785(3) 0.4048(3) 0.41129(6) 0.0237(5) Uani 1 1 d . . .
C5 C 0.5781(3) 0.3372(3) 0.39620(6) 0.0235(5) Uani 1 1 d . . .
C6 C 0.5138(3) 0.3378(3) 0.35041(6) 0.0221(4) Uani 1 1 d . . .
C7 C 0.4214(3) 0.4316(3) 0.25199(6) 0.0232(5) Uani 1 1 d . . .
H7 H 0.3154 0.4745 0.2709 0.028 Uiso 1 1 calc R . .
C8 C 0.3721(3) 0.4155(3) 0.20273(6) 0.0227(4) Uani 1 1 d . . .
C9 C 0.1676(3) 0.4666(3) 0.18518(7) 0.0256(5) Uani 1 1 d . . .
H9 H 0.0632 0.5064 0.2049 0.031 Uiso 1 1 calc R . .
C10 C 0.1189(3) 0.4582(3) 0.13856(6) 0.0265(5) Uani 1 1 d . . .
H10 H -0.0177 0.4929 0.1270 0.032 Uiso 1 1 calc R . .
C11 C 0.2740(3) 0.3980(3) 0.10903(6) 0.0242(5) Uani 1 1 d . . .
C12 C 0.4786(3) 0.3443(3) 0.12652(6) 0.0252(5) Uani 1 1 d . . .
H12 H 0.5824 0.3029 0.1069 0.030 Uiso 1 1 calc R . .
C13 C 0.5258(3) 0.3530(3) 0.17302(6) 0.0236(4) Uani 1 1 d . . .
H13 H 0.6617 0.3168 0.1846 0.028 Uiso 1 1 calc R . .
C14 C 0.2293(3) 0.3900(3) 0.06010(7) 0.0299(5) Uani 1 1 d . . .
C15 C 0.2031(4) 0.3809(3) 0.02020(7) 0.0404(6) Uani 1 1 d . . .
H15 H 0.1824 0.3736 -0.0114 0.048 Uiso 1 1 calc R . .

loop_
_atom_site_aniso_label
_atom_site_aniso_U_11
_atom_site_aniso_U_22
_atom_site_aniso_U_33
_atom_site_aniso_U_23
_atom_site_aniso_U_13
_atom_site_aniso_U_12
F1 0.0233(6) 0.0369(7) 0.0275(6) 0.0017(5) 0.0078(5) -0.0006(5)
F2 0.0211(6) 0.0356(7) 0.0314(6) -0.0031(5) -0.0016(5) -0.0031(5)
F3 0.0295(7) 0.0353(7) 0.0236(6) 0.0044(5) 0.0053(5) -0.0041(5)
F4 0.0222(6) 0.0277(7) 0.0279(6) 0.0002(5) 0.0000(5) -0.0030(5)
N1 0.0285(10) 0.0385(11) 0.0228(8) 0.0020(7) -0.0010(7) -0.0026(8)
N2 0.0297(10) 0.0453(12) 0.0265(10) -0.0018(8) -0.0036(8) -0.0056(9)
N3 0.0422(13) 0.0918(19) 0.0258(10) -0.0022(11) 0.0012(9) -0.0234(12)
N4 0.0256(9) 0.0235(9) 0.0214(8) -0.0013(6) 0.0001(7) 0.0015(7)
C1 0.0248(11) 0.0194(10) 0.0223(10) -0.0014(8) 0.0027(8) 0.0049(8)
C2 0.0216(10) 0.0213(11) 0.0251(10) 0.0014(8) 0.0057(8) 0.0041(8)
C3 0.0177(10) 0.0214(11) 0.0305(11) -0.0029(8) -0.0012(8) 0.0030(8)
C4 0.0280(11) 0.0208(11) 0.0222(9) -0.0009(8) -0.0011(8) 0.0038(8)
C5 0.0234(11) 0.0237(11) 0.0238(10) 0.0021(8) 0.0039(8) 0.0025(8)
C6 0.0186(10) 0.0196(10) 0.0277(10) -0.0011(8) -0.0021(8) 0.0021(8)
C7 0.0245(11) 0.0206(10) 0.0248(10) 0.0007(8) 0.0052(8) 0.0007(8)
C8 0.0235(11) 0.0207(10) 0.0240(10) 0.0007(8) 0.0011(8) -0.0033(8)
C9 0.0225(11) 0.0244(11) 0.0300(10) 0.0002(8) 0.0034(8) -0.0006(8)
C10 0.0213(11) 0.0254(11) 0.0322(11) 0.0016(9) -0.0048(9) -0.0031(9)
C11 0.0268(11) 0.0202(11) 0.0254(10) 0.0006(8) -0.0013(8) -0.0023(8)
C12 0.0266(11) 0.0223(11) 0.0269(10) -0.0013(8) 0.0031(8) -0.0011(9)
C13 0.0216(10) 0.0219(11) 0.0270(10) 0.0025(8) -0.0016(8) 0.0000(8)
C14 0.0293(12) 0.0271(12) 0.0329(12) -0.0007(9) -0.0036(9) 0.0020(9)
C15 0.0407(14) 0.0501(15) 0.0296(12) -0.0033(10) -0.0074(10) 0.0100(11)

loop_
_atom_type_symbol
_atom_type_description
_atom_type_scat_dispersion_real
_atom_type_scat_dispersion_imag
_atom_type_scat_source
C C 0.0033 0.0016 'International Tables Vol C Tables 4.2.6.8 and 6.1.1.4'
H H 0.0000 0.0000 'International Tables Vol C Tables 4.2.6.8 and 6.1.1.4'
N N 0.0061 0.0033 'International Tables Vol C Tables 4.2.6.8 and 6.1.1.4'
F F 0.0171 0.0103 'International Tables Vol C Tables 4.2.6.8 and 6.1.1.4'

loop_
_geom_angle_atom_site_label_1
_geom_angle_atom_site_label_2
_geom_angle_atom_site_label_3
_geom_angle
_geom_angle_site_symmetry_1
_geom_angle_site_symmetry_3
_geom_angle_publ_flag
N2 N1 C4 118.96(17) . . ?
N3 N2 N1 169.5(2) . . ?
C7 N4 C1 119.60(17) . . ?
C2 C1 C6 115.66(17) . . ?
C2 C1 N4 118.09(17) . . ?
C6 C1 N4 125.93(18) . . ?
F1 C2 C3 118.48(17) . . ?
F1 C2 C1 118.91(16) . . ?
C3 C2 C1 122.59(18) . . ?
F2 C3 C2 119.20(17) . . ?
F2 C3 C4 119.23(16) . . ?
C2 C3 C4 121.57(18) . . ?
C5 C4 C3 116.57(17) . . ?
C5 C4 N1 127.68(18) . . ?
C3 C4 N1 115.72(18) . . ?
F3 C5 C6 118.73(17) . . ?
F3 C5 C4 119.74(16) . . ?
C6 C5 C4 121.52(17) . . ?
F4 C6 C5 117.94(17) . . ?
F4 C6 C1 119.90(16) . . ?
C5 C6 C1 122.07(18) . . ?
N4 C7 C8 121.18(17) . . ?
N4 C7 H7 119.4 . . ?
C8 C7 H7 119.4 . . ?
C13 C8 C9 119.33(17) . . ?
C13 C8 C7 121.51(17) . . ?
C9 C8 C7 119.15(17) . . ?
C10 C9 C8 120.33(18) . . ?
C10 C9 H9 119.8 . . ?
C8 C9 H9 119.8 . . ?
C9 C10 C11 120.05(18) . . ?
C9 C10 H10 120.0 . . ?
C11 C10 H10 120.0 . . ?
C10 C11 C12 119.85(17) . . ?
C10 C11 C14 121.43(18) . . ?
C12 C11 C14 118.72(18) . . ?
C13 C12 C11 119.75(18) . . ?
C13 C12 H12 120.1 . . ?
C11 C12 H12 120.1 . . ?
C12 C13 C8 120.67(18) . . ?
C12 C13 H13 119.7 . . ?
C8 C13 H13 119.7 . . ?
C15 C14 C11 176.8(2) . . ?
C14 C15 H15 180.0 . . ?

loop_
_geom_bond_atom_site_label_1
_geom_bond_atom_site_label_2
_geom_bond_distance
_geom_bond_site_symmetry_2
_geom_bond_publ_flag
F1 C2 1.350(2) . ?
F2 C3 1.346(2) . ?
F3 C5 1.348(2) . ?
F4 C6 1.349(2) . ?
N1 N2 1.250(2) . ?
N1 C4 1.408(2) . ?
N2 N3 1.124(2) . ?
N4 C7 1.274(3) . ?
N4 C1 1.407(2) . ?
C1 C2 1.390(3) . ?
C1 C6 1.392(3) . ?
C2 C3 1.369(3) . ?
C3 C4 1.391(3) . ?
C4 C5 1.386(3) . ?
C5 C6 1.382(3) . ?
C7 C8 1.466(3) . ?
C7 H7 0.9300 . ?
C8 C13 1.393(3) . ?
C8 C9 1.394(3) . ?
C9 C10 1.386(3) . ?
C9 H9 0.9300 . ?
C10 C11 1.390(3) . ?
C10 H10 0.9300 . ?
C11 C12 1.399(3) . ?
C11 C14 1.448(3) . ?
C12 C13 1.381(3) . ?
C12 H12 0.9300 . ?
C13 H13 0.9300 . ?
C14 C15 1.174(3) . ?
C15 H15 0.9300 . ?

loop_
_geom_torsion_atom_site_label_1
_geom_torsion_atom_site_label_2
_geom_torsion_atom_site_label_3
_geom_torsion_atom_site_label_4
_geom_torsion
_geom_torsion_site_symmetry_1
_geom_torsion_site_symmetry_2
_geom_torsion_site_symmetry_3
_geom_torsion_site_symmetry_4
_geom_torsion_publ_flag
C4 N1 N2 N3 179.3(13) . . . . ?
C7 N4 C1 C2 -139.37(19) . . . . ?
C7 N4 C1 C6 47.4(3) . . . . ?
C6 C1 C2 F1 -178.11(16) . . . . ?
N4 C1 C2 F1 8.0(3) . . . . ?
C6 C1 C2 C3 0.5(3) . . . . ?
N4 C1 C2 C3 -173.42(17) . . . . ?
F1 C2 C3 F2 0.2(3) . . . . ?
C1 C2 C3 F2 -178.43(17) . . . . ?
F1 C2 C3 C4 179.66(17) . . . . ?
C1 C2 C3 C4 1.1(3) . . . . ?
F2 C3 C4 C5 178.05(16) . . . . ?
C2 C3 C4 C5 -1.4(3) . . . . ?
F2 C3 C4 N1 -3.7(3) . . . . ?
C2 C3 C4 N1 176.76(17) . . . . ?
N2 N1 C4 C5 -11.8(3) . . . . ?
N2 N1 C4 C3 170.25(19) . . . . ?
C3 C4 C5 F3 179.07(16) . . . . ?
N1 C4 C5 F3 1.1(3) . . . . ?
C3 C4 C5 C6 0.3(3) . . . . ?
N1 C4 C5 C6 -177.64(18) . . . . ?
F3 C5 C6 F4 -1.0(3) . . . . ?
C4 C5 C6 F4 177.77(17) . . . . ?
F3 C5 C6 C1 -177.51(17) . . . . ?
C4 C5 C6 C1 1.3(3) . . . . ?
C2 C1 C6 F4 -178.07(16) . . . . ?
N4 C1 C6 F4 -4.7(3) . . . . ?
C2 C1 C6 C5 -1.6(3) . . . . ?
N4 C1 C6 C5 171.74(18) . . . . ?
C1 N4 C7 C8 -179.05(17) . . . . ?
N4 C7 C8 C13 -0.4(3) . . . . ?
N4 C7 C8 C9 -179.39(18) . . . . ?
C13 C8 C9 C10 -1.1(3) . . . . ?
C7 C8 C9 C10 177.97(18) . . . . ?
C8 C9 C10 C11 0.2(3) . . . . ?
C9 C10 C11 C12 0.6(3) . . . . ?
C9 C10 C11 C14 -179.17(18) . . . . ?
C10 C11 C12 C13 -0.6(3) . . . . ?
C14 C11 C12 C13 179.20(18) . . . . ?
C11 C12 C13 C8 -0.3(3) . . . . ?
C9 C8 C13 C12 1.1(3) . . . . ?
C7 C8 C13 C12 -177.92(18) . . . . ?
C10 C11 C14 C15 177(4) . . . . ?
C12 C11 C14 C15 -3(4) . . . . ?
